data_4331580
loop_
_publ_author_name
'Hayton, Trevor W.'
'Boncella, James M.'
'Scott, Brian L.'
'Abboud, Khalil A.'
'Mills, Ryan C.'

_publ_section_title
;
 Coupling of an Aldehyde or Ketone to Pyridine Mediated by a Tungsten
 Imido Complex
;
_journal_issue 25
_journal_name_full 'Inorganic Chemistry'
_journal_page_first 9506
_journal_page_last 9517
_journal_paper_doi 10.1021/ic0511367
_journal_volume 44
_journal_year 2005
_chemical_formula_sum 'C35.5 H58 N4 O2 Si2 W'
_chemical_formula_weight 812.89
_chemical_name_systematic
;
 ?
;
_space_group_IT_number 2
_symmetry_cell_setting triclinic
_symmetry_space_group_name_Hall '-P 1'
_symmetry_space_group_name_H-M 'P -1'
_atom_sites_solution_hydrogens geom
_atom_sites_solution_primary direct
_atom_sites_solution_secondary difmap
_audit_creation_method SHELXL-97
_cell_angle_alpha 103.360(1)
_cell_angle_beta 93.943(1)
_cell_angle_gamma 115.795(1)
_cell_formula_units_Z 2
_cell_length_a 10.1728(9)
_cell_length_b 10.9145(1)
_cell_length_c 20.648(2)
_cell_measurement_temperature 141(2)
_cell_volume 1970.4(3)
_computing_cell_refinement 'SAINT+, v. 7.06 (Bruker AXS, 2001)'
_computing_data_collection 'APEX II, v. 1.08 (Bruker AXS, 2003)'
_computing_data_reduction 'SAINT+, v. 7.06 (Bruker AXS, 2001)'
_computing_molecular_graphics 'SHELXTL, v. 6.10, (Bruker AXS, 2000)'
_computing_publication_material 'SHELXTL, v. 6.10, (Bruker AXS, 2000)'
_computing_structure_refinement 'SHELXL-97 (Sheldrick, 1997)'
_computing_structure_solution 'SHELXS-97 (Sheldrick, 1990)'
_diffrn_ambient_temperature 141(2)
_diffrn_measured_fraction_theta_full 0.976
_diffrn_measured_fraction_theta_max 0.908
_diffrn_measurement_device_type 'Bruker D8 with APEXII CCD'
_diffrn_measurement_method '\w scans'
_diffrn_radiation_monochromator graphite
_diffrn_radiation_source 'fine-focus sealed tube'
_diffrn_radiation_type MoK\a
_diffrn_radiation_wavelength 0.71073
_diffrn_reflns_av_R_equivalents 0.0192
_diffrn_reflns_av_sigmaI/netI 0.0286
_diffrn_reflns_limit_h_max 13
_diffrn_reflns_limit_h_min -9
_diffrn_reflns_limit_k_max 14
_diffrn_reflns_limit_k_min -13
_diffrn_reflns_limit_l_max 26
_diffrn_reflns_limit_l_min -27
_diffrn_reflns_number 15806
_diffrn_reflns_theta_full 25.00
_diffrn_reflns_theta_max 28.30
_diffrn_reflns_theta_min 1.03
_diffrn_standards_decay_% '< 2'
_diffrn_standards_interval_count 0
_diffrn_standards_interval_time 0
_diffrn_standards_number 0
_exptl_absorpt_coefficient_mu 3.026
_exptl_absorpt_correction_T_max 0.54
_exptl_absorpt_correction_T_min 0.30
_exptl_absorpt_correction_type multi-scan
_exptl_absorpt_process_details 'SADABS (Sheldrick, 1996)'
_exptl_crystal_colour red
_exptl_crystal_density_diffrn 1.370
_exptl_crystal_density_method 'not measured'
_exptl_crystal_description block
_exptl_crystal_F_000 834
_exptl_crystal_size_max 0.40
_exptl_crystal_size_mid 0.32
_exptl_crystal_size_min 0.20
_refine_diff_density_max 1.831
_refine_diff_density_min -1.408
_refine_diff_density_rms 0.115
_refine_ls_extinction_method none
_refine_ls_goodness_of_fit_ref 1.045
_refine_ls_hydrogen_treatment noref
_refine_ls_matrix_type full
_refine_ls_number_parameters 426
_refine_ls_number_reflns 8897
_refine_ls_number_restraints 0
_refine_ls_restrained_S_all 1.045
_refine_ls_R_factor_all 0.0271
_refine_ls_R_factor_gt 0.0253
_refine_ls_shift/su_max 0.002
_refine_ls_shift/su_mean 0.000
_refine_ls_structure_factor_coef Fsqd
_refine_ls_weighting_details 'calc w=1/[\s^2^(Fo^2^)+(0.0450P)^2^+1.9216P] where P=(Fo^2^+2Fc^2^)/3'
_refine_ls_weighting_scheme calc
_refine_ls_wR_factor_gt 0.0676
_refine_ls_wR_factor_ref 0.0711
_reflns_number_gt 8431
_reflns_number_total 8897
_reflns_threshold_expression >2sigma(I)
_cod_data_source_file ic0511367sup1.cif
_cod_data_source_block compound6
_cod_original_formula_sum 'C35.50 H58 N4 O2 Si2 W'
_cod_database_code 4331580

loop_
_symmetry_equiv_pos_as_xyz
'x, y, z'
'-x, -y, -z'

loop_
_atom_site_label
_atom_site_type_symbol
_atom_site_fract_x
_atom_site_fract_y
_atom_site_fract_z
_atom_site_U_iso_or_equiv
_atom_site_adp_type
_atom_site_occupancy
_atom_site_symmetry_multiplicity
_atom_site_calc_flag
_atom_site_refinement_flags
W1 W 0.046279(11) 0.276761(11) 0.239321(5) 0.01530(4) Uani 1 1 d .
Si2 Si 0.40708(9) 0.40913(9) 0.31307(4) 0.02023(16) Uani 1 1 d .
Si1 Si -0.02616(10) 0.47427(9) 0.14820(4) 0.02299(17) Uani 1 1 d .
N4 N 0.0165(3) 0.3862(3) 0.30687(12) 0.0192(5) Uani 1 1 d .
O1 O -0.1608(2) 0.1577(2) 0.19701(10) 0.0226(4) Uani 1 1 d .
N3 N 0.0304(3) 0.0933(3) 0.15108(12) 0.0192(5) Uani 1 1 d .
C24 C -0.2188(4) 0.0601(3) 0.13087(16) 0.0262(6) Uani 1 1 d .
H24 H -0.2303 0.1120 0.0999 0.031 Uiso 1 1 calc R
O2 O 0.0688(2) 0.1529(2) 0.28881(10) 0.0228(4) Uani 1 1 d .
C23 C -0.1043(4) 0.0124(3) 0.11004(16) 0.0260(6) Uani 1 1 d .
C29 C -0.0216(3) 0.1062(3) 0.33643(15) 0.0224(6) Uani 1 1 d .
C33 C 0.1582(4) 0.0534(5) 0.3994(2) 0.0418(9) Uani 1 1 d .
H33A H 0.2275 0.0862 0.3704 0.063 Uiso 1 1 calc R
H33B H 0.1693 -0.0193 0.4142 0.063 Uiso 1 1 calc R
H33C H 0.1775 0.1314 0.4382 0.063 Uiso 1 1 calc R
N2 N 0.2691(3) 0.3628(3) 0.24240(11) 0.0172(4) Uani 1 1 d .
C13 C -0.1373(4) 0.3932(4) 0.05889(17) 0.0348(8) Uani 1 1 d .
H13A H -0.0726 0.3897 0.0275 0.052 Uiso 1 1 calc R
H13B H -0.1824 0.4501 0.0496 0.052 Uiso 1 1 calc R
H13C H -0.2135 0.2986 0.0540 0.052 Uiso 1 1 calc R
N1 N 0.0728(3) 0.3860(3) 0.16683(12) 0.0175(4) Uani 1 1 d .
C32 C -0.1111(4) -0.0555(4) 0.40699(17) 0.0304(7) Uani 1 1 d .
H32A H -0.0865 0.0227 0.4465 0.046 Uiso 1 1 calc R
H32B H -0.1058 -0.1321 0.4204 0.046 Uiso 1 1 calc R
H32C H -0.2101 -0.0872 0.3834 0.046 Uiso 1 1 calc R
C30 C -0.0011(4) -0.0074(3) 0.36023(16) 0.0277(6) Uani 1 1 d .
C8 C 0.2364(3) 0.4453(3) 0.08171(14) 0.0215(6) Uani 1 1 d .
H8 H 0.1701 0.4611 0.0558 0.026 Uiso 1 1 calc R
C17 C 0.3380(4) 0.4376(4) 0.39364(15) 0.0286(7) Uani 1 1 d .
H17A H 0.3083 0.5109 0.3973 0.043 Uiso 1 1 calc R
H17B H 0.4157 0.4657 0.4314 0.043 Uiso 1 1 calc R
H17C H 0.2542 0.3509 0.3938 0.043 Uiso 1 1 calc R
C7 C 0.2027(3) 0.4088(3) 0.14153(13) 0.0159(5) Uani 1 1 d .
C10 C 0.4682(4) 0.4354(3) 0.09902(15) 0.0249(6) Uani 1 1 d .
H10 H 0.5550 0.4423 0.0844 0.030 Uiso 1 1 calc R
C9 C 0.3674(4) 0.4582(3) 0.06063(15) 0.0249(6) Uani 1 1 d .
H9 H 0.3879 0.4822 0.0208 0.030 Uiso 1 1 calc R
C11 C 0.4385(3) 0.4024(3) 0.15941(14) 0.0221(6) Uani 1 1 d .
H11 H 0.5058 0.3870 0.1849 0.027 Uiso 1 1 calc R
C12 C 0.3094(3) 0.3920(3) 0.18208(13) 0.0175(5) Uani 1 1 d .
C25 C -0.3764(4) -0.0568(4) 0.13026(18) 0.0321(7) Uani 1 1 d .
C2 C 0.0712(4) 0.6024(3) 0.39195(16) 0.0276(6) Uani 1 1 d .
H2 H 0.1571 0.6502 0.3760 0.033 Uiso 1 1 calc R
C15 C -0.1625(4) 0.4663(4) 0.20491(17) 0.0305(7) Uani 1 1 d .
H15A H -0.2282 0.3688 0.2013 0.046 Uiso 1 1 calc R
H15B H -0.2194 0.5104 0.1917 0.046 Uiso 1 1 calc R
H15C H -0.1103 0.5156 0.2510 0.046 Uiso 1 1 calc R
C3 C 0.0343(4) 0.6754(4) 0.44586(18) 0.0345(8) Uani 1 1 d .
H3 H 0.0949 0.7723 0.4658 0.041 Uiso 1 1 calc R
C14 C 0.1064(4) 0.6655(4) 0.1606(2) 0.0357(8) Uani 1 1 d .
H14A H 0.1672 0.7056 0.2052 0.053 Uiso 1 1 calc R
H14B H 0.0514 0.7165 0.1557 0.053 Uiso 1 1 calc R
H14C H 0.1685 0.6726 0.1272 0.053 Uiso 1 1 calc R
C18 C 0.4620(4) 0.2645(4) 0.30425(17) 0.0308(7) Uani 1 1 d .
H18A H 0.3743 0.1740 0.2914 0.046 Uiso 1 1 calc R
H18B H 0.5181 0.2772 0.3468 0.046 Uiso 1 1 calc R
H18C H 0.5217 0.2678 0.2700 0.046 Uiso 1 1 calc R
C16 C 0.5722(4) 0.5810(4) 0.31895(18) 0.0357(8) Uani 1 1 d .
H16A H 0.6255 0.5665 0.2838 0.054 Uiso 1 1 calc R
H16B H 0.6364 0.6157 0.3624 0.054 Uiso 1 1 calc R
H16C H 0.5398 0.6493 0.3137 0.054 Uiso 1 1 calc R
C1 C -0.0212(3) 0.4563(3) 0.36144(14) 0.0214(6) Uani 1 1 d .
C5 C -0.1842(4) 0.4596(4) 0.44039(17) 0.0346(8) Uani 1 1 d .
H5 H -0.2687 0.4118 0.4571 0.041 Uiso 1 1 calc R
C27 C -0.4637(4) -0.1442(5) 0.0578(2) 0.0476(10) Uani 1 1 d .
H27A H -0.4252 -0.2078 0.0386 0.071 Uiso 1 1 calc R
H27B H -0.4534 -0.0813 0.0306 0.071 Uiso 1 1 calc R
H27C H -0.5669 -0.1982 0.0588 0.071 Uiso 1 1 calc R
C22 C -0.1248(4) -0.0969(4) 0.05321(18) 0.0401(9) Uani 1 1 d .
H22 H -0.2164 -0.1492 0.0236 0.048 Uiso 1 1 calc R
C4 C -0.0938(4) 0.6036(4) 0.47017(17) 0.0361(8) Uani 1 1 d .
H4 H -0.1183 0.6526 0.5064 0.043 Uiso 1 1 calc R
C19 C 0.1415(4) 0.0612(3) 0.13906(15) 0.0236(6) Uani 1 1 d .
H19 H 0.2329 0.1155 0.1687 0.028 Uiso 1 1 calc R
C6 C -0.1497(4) 0.3861(4) 0.38582(16) 0.0280(7) Uani 1 1 d .
H6 H -0.2124 0.2898 0.3654 0.034 Uiso 1 1 calc R
C20 C 0.1265(4) -0.0482(4) 0.08501(17) 0.0309(7) Uani 1 1 d .
H20 H 0.2054 -0.0682 0.0785 0.037 Uiso 1 1 calc R
C21 C -0.0085(5) -0.1272(4) 0.0410(2) 0.0419(9) Uani 1 1 d .
H21 H -0.0216 -0.2002 0.0033 0.050 Uiso 1 1 calc R
C26 C -0.4628(4) 0.0193(5) 0.1630(2) 0.0459(10) Uani 1 1 d .
H26A H -0.5621 -0.0500 0.1625 0.069 Uiso 1 1 calc R
H26B H -0.4670 0.0818 0.1379 0.069 Uiso 1 1 calc R
H26C H -0.4132 0.0735 0.2090 0.069 Uiso 1 1 calc R
C28 C -0.3674(5) -0.1545(4) 0.1710(2) 0.0442(9) Uani 1 1 d .
H28A H -0.3157 -0.0989 0.2166 0.066 Uiso 1 1 calc R
H28B H -0.3148 -0.2029 0.1503 0.066 Uiso 1 1 calc R
H28C H -0.4661 -0.2231 0.1717 0.066 Uiso 1 1 calc R
C31 C -0.0329(6) -0.1333(4) 0.2993(2) 0.0449(10) Uani 1 1 d .
H31A H -0.1332 -0.1725 0.2754 0.067 Uiso 1 1 calc R
H31B H -0.0203 -0.2048 0.3147 0.067 Uiso 1 1 calc R
H31C H 0.0349 -0.1018 0.2695 0.067 Uiso 1 1 calc R
C36 C 0.4846(7) 0.9510(8) 0.4650(4) 0.096(3) Uani 1 1 d .
C35 C 0.5375(8) 1.0348(9) 0.4143(5) 0.098(3) Uani 1 1 d .
C34 C 0.4861(15) 0.9442(14) 0.3529(7) 0.074(3) Uani 0.50 1 d P
H29B H 0.001(4) 0.184(4) 0.3773(17) 0.019(8) Uiso 1 1 d .
H29A H -0.129(4) 0.066(4) 0.3172(18) 0.023(9) Uiso 1 1 d .

loop_
_atom_site_aniso_label
_atom_site_aniso_U_11
_atom_site_aniso_U_22
_atom_site_aniso_U_33
_atom_site_aniso_U_23
_atom_site_aniso_U_13
_atom_site_aniso_U_12
W1 0.01181(6) 0.01798(6) 0.01556(6) 0.00529(4) 0.00422(4) 0.00601(5)
Si2 0.0140(4) 0.0266(4) 0.0177(3) 0.0057(3) 0.0026(3) 0.0078(3)
Si1 0.0195(4) 0.0293(4) 0.0279(4) 0.0141(3) 0.0099(3) 0.0145(3)
N4 0.0135(11) 0.0208(12) 0.0214(11) 0.0060(9) 0.0067(9) 0.0059(9)
O1 0.0151(10) 0.0194(10) 0.0267(10) 0.0033(8) 0.0008(8) 0.0043(8)
N3 0.0170(12) 0.0212(12) 0.0192(11) 0.0077(9) 0.0052(9) 0.0074(10)
C24 0.0204(15) 0.0239(15) 0.0282(15) 0.0034(11) 0.0012(11) 0.0076(12)
O2 0.0233(11) 0.0273(11) 0.0213(9) 0.0105(8) 0.0082(8) 0.0124(9)
C23 0.0205(15) 0.0267(15) 0.0270(14) 0.0050(12) 0.0025(11) 0.0093(13)
C29 0.0184(15) 0.0244(15) 0.0224(13) 0.0089(11) 0.0071(11) 0.0067(12)
C33 0.033(2) 0.051(2) 0.057(2) 0.0364(19) 0.0146(17) 0.0227(18)
N2 0.0137(11) 0.0220(11) 0.0163(10) 0.0062(8) 0.0050(8) 0.0079(9)
C13 0.0291(18) 0.050(2) 0.0313(16) 0.0161(15) 0.0030(13) 0.0215(16)
N1 0.0125(11) 0.0212(11) 0.0195(10) 0.0068(9) 0.0054(8) 0.0076(9)
C32 0.0305(17) 0.0308(17) 0.0311(16) 0.0154(13) 0.0093(13) 0.0116(14)
C30 0.0294(17) 0.0275(16) 0.0299(15) 0.0137(12) 0.0109(13) 0.0131(14)
C8 0.0214(14) 0.0267(15) 0.0186(12) 0.0084(11) 0.0060(10) 0.0120(12)
C17 0.0239(16) 0.0388(18) 0.0198(13) 0.0065(12) 0.0030(11) 0.0129(14)
C7 0.0121(12) 0.0172(12) 0.0185(12) 0.0050(9) 0.0057(9) 0.0065(10)
C10 0.0193(14) 0.0315(16) 0.0253(14) 0.0092(12) 0.0108(11) 0.0116(13)
C9 0.0258(16) 0.0319(16) 0.0211(13) 0.0113(12) 0.0118(11) 0.0142(13)
C11 0.0168(14) 0.0286(15) 0.0224(13) 0.0077(11) 0.0059(10) 0.0114(12)
C12 0.0148(13) 0.0180(12) 0.0175(12) 0.0047(9) 0.0035(10) 0.0059(11)
C25 0.0180(15) 0.0284(16) 0.0379(17) 0.0022(13) 0.0007(13) 0.0046(13)
C2 0.0249(16) 0.0289(16) 0.0302(15) 0.0092(12) 0.0102(12) 0.0125(13)
C15 0.0258(16) 0.0428(19) 0.0365(17) 0.0209(14) 0.0152(13) 0.0219(15)
C3 0.039(2) 0.0302(17) 0.0329(17) 0.0027(13) 0.0060(14) 0.0178(16)
C14 0.037(2) 0.0272(17) 0.050(2) 0.0153(15) 0.0192(16) 0.0172(15)
C18 0.0270(17) 0.0439(19) 0.0319(16) 0.0146(14) 0.0078(13) 0.0234(15)
C16 0.0251(17) 0.0358(18) 0.0297(16) 0.0062(14) 0.0025(13) 0.0017(15)
C1 0.0213(14) 0.0306(15) 0.0181(12) 0.0080(11) 0.0062(10) 0.0165(13)
C5 0.0305(18) 0.051(2) 0.0308(16) 0.0151(15) 0.0181(14) 0.0233(17)
C27 0.0242(19) 0.046(2) 0.048(2) -0.0053(18) -0.0080(16) 0.0060(17)
C22 0.0281(18) 0.043(2) 0.0331(17) -0.0061(15) -0.0020(14) 0.0116(16)
C4 0.040(2) 0.051(2) 0.0256(15) 0.0051(14) 0.0112(14) 0.0303(18)
C19 0.0243(15) 0.0237(14) 0.0216(13) 0.0048(11) 0.0031(11) 0.0111(12)
C6 0.0224(16) 0.0340(17) 0.0275(15) 0.0072(12) 0.0083(12) 0.0135(14)
C20 0.0316(18) 0.0291(16) 0.0332(16) 0.0028(13) 0.0072(13) 0.0180(14)
C21 0.039(2) 0.036(2) 0.0385(19) -0.0094(15) 0.0044(16) 0.0173(17)
C26 0.0153(16) 0.042(2) 0.065(3) 0.0004(18) 0.0072(16) 0.0073(16)
C28 0.035(2) 0.0314(19) 0.055(2) 0.0145(17) 0.0097(17) 0.0050(16)
C31 0.069(3) 0.0322(19) 0.043(2) 0.0133(16) 0.0225(19) 0.029(2)
C36 0.043(3) 0.103(5) 0.139(6) 0.090(5) -0.001(4) 0.007(3)
C35 0.059(4) 0.112(6) 0.139(7) 0.086(5) 0.008(4) 0.030(4)
C34 0.070(8) 0.084(8) 0.094(9) 0.029(7) 0.028(7) 0.056(7)

loop_
_atom_type_symbol
_atom_type_description
_atom_type_scat_dispersion_real
_atom_type_scat_dispersion_imag
_atom_type_scat_source
C C 0.0033 0.0016 'International Tables Vol C Tables 4.2.6.8 and 6.1.1.4'
H H 0.0000 0.0000 'International Tables Vol C Tables 4.2.6.8 and 6.1.1.4'
N N 0.0061 0.0033 'International Tables Vol C Tables 4.2.6.8 and 6.1.1.4'
O O 0.0106 0.0060 'International Tables Vol C Tables 4.2.6.8 and 6.1.1.4'
Si Si 0.0817 0.0704 'International Tables Vol C Tables 4.2.6.8 and 6.1.1.4'
W W -0.8490 6.8722 'International Tables Vol C Tables 4.2.6.8 and 6.1.1.4'

loop_
_geom_angle_atom_site_label_1
_geom_angle_atom_site_label_2
_geom_angle_atom_site_label_3
_geom_angle
_geom_angle_site_symmetry_1
N4 W1 O1 96.21(10) .
N4 W1 O2 96.80(10) .
O1 W1 O2 98.12(9) .
N4 W1 N2 107.47(10) .
O1 W1 N2 154.99(9) .
O2 W1 N2 87.21(9) .
N4 W1 N1 101.97(10) .
O1 W1 N1 89.64(9) .
O2 W1 N1 158.80(10) .
N2 W1 N1 77.86(9) .
N4 W1 N3 166.53(10) .
O1 W1 N3 71.95(9) .
O2 W1 N3 79.03(8) .
N2 W1 N3 85.26(9) .
N1 W1 N3 84.74(9) .
N2 Si2 C17 110.91(13) .
N2 Si2 C16 110.28(14) .
C17 Si2 C16 106.13(16) .
N2 Si2 C18 109.05(14) .
C17 Si2 C18 110.14(16) .
C16 Si2 C18 110.30(18) .
N1 Si1 C15 111.31(14) .
N1 Si1 C14 109.44(15) .
C15 Si1 C14 108.14(17) .
N1 Si1 C13 112.43(15) .
C15 Si1 C13 106.11(17) .
C14 Si1 C13 109.28(18) .
C1 N4 W1 172.4(2) .
C24 O1 W1 127.03(19) .
C19 N3 C23 119.1(3) .
C19 N3 W1 125.58(19) .
C23 N3 W1 115.3(2) .
O1 C24 C23 108.5(2) .
O1 C24 C25 108.4(3) .
C23 C24 C25 117.6(3) .
C29 O2 W1 122.03(19) .
N3 C23 C22 120.2(3) .
N3 C23 C24 112.9(3) .
C22 C23 C24 126.8(3) .
O2 C29 C30 112.6(3) .
C12 N2 Si2 120.33(19) .
C12 N2 W1 113.33(17) .
Si2 N2 W1 126.25(13) .
C7 N1 Si1 119.37(19) .
C7 N1 W1 112.17(17) .
Si1 N1 W1 127.32(13) .
C29 C30 C32 107.4(3) .
C29 C30 C31 109.9(3) .
C32 C30 C31 110.0(3) .
C29 C30 C33 110.4(3) .
C32 C30 C33 109.5(3) .
C31 C30 C33 109.5(3) .
C9 C8 C7 120.9(3) .
N1 C7 C8 126.9(3) .
N1 C7 C12 114.7(2) .
C8 C7 C12 118.4(3) .
C11 C10 C9 119.7(3) .
C8 C9 C10 120.3(3) .
C12 C11 C10 120.9(3) .
C11 C12 N2 126.1(3) .
C11 C12 C7 119.7(2) .
N2 C12 C7 114.2(2) .
C28 C25 C27 110.4(3) .
C28 C25 C26 109.5(3) .
C27 C25 C26 106.7(3) .
C28 C25 C24 110.9(3) .
C27 C25 C24 111.9(3) .
C26 C25 C24 107.3(3) .
C3 C2 C1 119.9(3) .
C2 C3 C4 120.1(3) .
N4 C1 C6 121.7(3) .
N4 C1 C2 118.9(3) .
C6 C1 C2 119.4(3) .
C4 C5 C6 120.5(3) .
C21 C22 C23 119.8(3) .
C5 C4 C3 120.0(3) .
N3 C19 C20 123.2(3) .
C5 C6 C1 120.1(3) .
C21 C20 C19 118.2(3) .
C20 C21 C22 119.4(3) .
C36 C36 C35 111.0(7) 2_676
C34 C35 C36 108.0(9) .

loop_
_geom_bond_atom_site_label_1
_geom_bond_atom_site_label_2
_geom_bond_distance
_geom_bond_site_symmetry_2
W1 N4 1.751(2) .
W1 O1 1.931(2) .
W1 O2 1.950(2) .
W1 N2 2.031(2) .
W1 N1 2.082(2) .
W1 N3 2.313(2) .
Si2 N2 1.765(2) .
Si2 C17 1.863(3) .
Si2 C16 1.866(4) .
Si2 C18 1.867(3) .
Si1 N1 1.747(3) .
Si1 C15 1.863(3) .
Si1 C14 1.870(4) .
Si1 C13 1.884(3) .
N4 C1 1.385(4) .
O1 C24 1.420(3) .
N3 C19 1.343(4) .
N3 C23 1.347(4) .
C24 C23 1.519(5) .
C24 C25 1.552(5) .
O2 C29 1.421(3) .
C23 C22 1.395(5) .
C29 C30 1.522(4) .
C33 C30 1.535(5) .
N2 C12 1.400(3) .
N1 C7 1.396(4) .
C32 C30 1.527(5) .
C30 C31 1.527(5) .
C8 C9 1.389(4) .
C8 C7 1.403(4) .
C7 C12 1.426(4) .
C10 C11 1.393(4) .
C10 C9 1.394(4) .
C11 C12 1.391(4) .
C25 C28 1.531(6) .
C25 C27 1.536(5) .
C25 C26 1.542(5) .
C2 C3 1.387(5) .
C2 C1 1.405(4) .
C3 C4 1.395(6) .
C1 C6 1.396(4) .
C5 C4 1.382(6) .
C5 C6 1.385(5) .
C22 C21 1.383(6) .
C19 C20 1.377(4) .
C20 C21 1.375(5) .
C36 C36 1.503(17) 2_676
C36 C35 1.522(9) .
C35 C34 1.317(15) .
